data_2237096
loop_
_publ_author_name
'Davis, Wade L.'
'Muller, Alfred'

_publ_section_title
;
 <i>trans</i>-Dichloridobis{tris[4-(trifluoromethyl)phenyl]phosphane-\k<i>P</i>}palladium(II)
 dichloromethane monosolvate
;
_journal_coeditor_code ZQ2189
_journal_issue 12
_journal_name_full 'Acta Crystallographica Section E'
_journal_page_first m1508
_journal_page_last m1509
_journal_paper_doi 10.1107/S1600536812046971
_journal_volume 68
_journal_year 2012
_chemical_formula_iupac '[Pd Cl2 (C21 H12 F9 P)2], C H2 Cl2'
_chemical_formula_moiety 'C42 H24 Cl2 F18 P2 Pd, C H2 Cl2'
_chemical_formula_sum 'C43 H26 Cl4 F18 P2 Pd'
_chemical_formula_weight 1194.78
_chemical_name_systematic
;
<i>trans</i>-Dichloridobis{tris[4-(trifluoromethyl)phenyl]phosphane-
\k<i>P</i>}palladium(II) dichloromethane monosolvate
;
_space_group_IT_number 2
_symmetry_cell_setting triclinic
_symmetry_space_group_name_Hall '-P 1'
_symmetry_space_group_name_H-M 'P -1'
_atom_sites_solution_hydrogens geom
_atom_sites_solution_primary direct
_atom_sites_solution_secondary difmap
_audit_creation_method 'WinGX routine CIF_UPDATE'
_cell_angle_alpha 72.764(2)
_cell_angle_beta 78.362(2)
_cell_angle_gamma 75.545(2)
_cell_formula_units_Z 2
_cell_length_a 12.1491(10)
_cell_length_b 14.0203(13)
_cell_length_c 14.4334(13)
_cell_measurement_reflns_used 9887
_cell_measurement_temperature 100(2)
_cell_measurement_theta_max 28.27
_cell_measurement_theta_min 2.88
_cell_volume 2252.0(3)
_computing_cell_refinement 'SAINT (Bruker, 2008)'
_computing_data_collection 'APEX2 (Bruker, 2011)'
_computing_data_reduction 'SAINT and XPREP (Bruker, 2008)'
_computing_molecular_graphics 'DIAMOND (Brandenburg & Putz, 2005)'
_computing_publication_material 'publCIF (Westrip, 2010) and WinGX (Farrugia, 2012)'
_computing_structure_refinement 'SHELXL97 (Sheldrick, 2008)'
_computing_structure_solution 'SIR97 (Altomare <i>et al.</i>, 1999)'
_diffrn_ambient_temperature 100(2)
_diffrn_detector_area_resol_mean 8.4
_diffrn_measured_fraction_theta_full 0.998
_diffrn_measured_fraction_theta_max 0.998
_diffrn_measurement_device_type 'Bruker APEX DUO 4K CCD'
_diffrn_measurement_method '\f and \w scans'
_diffrn_radiation_monochromator graphite
_diffrn_radiation_source 'sealed tube'
_diffrn_radiation_type MoK\a
_diffrn_radiation_wavelength 0.71073
_diffrn_reflns_av_R_equivalents 0.03
_diffrn_reflns_limit_h_max 16
_diffrn_reflns_limit_h_min -16
_diffrn_reflns_limit_k_max 18
_diffrn_reflns_limit_k_min -18
_diffrn_reflns_limit_l_max 19
_diffrn_reflns_limit_l_min -19
_diffrn_reflns_number 48517
_diffrn_reflns_theta_full 28.31
_diffrn_reflns_theta_max 28.31
_diffrn_reflns_theta_min 1.49
_diffrn_standards_decay_% 0
_diffrn_standards_interval_count 0
_diffrn_standards_interval_time 0
_diffrn_standards_number 0
_exptl_absorpt_coefficient_mu 0.829
_exptl_absorpt_correction_T_max 0.820
_exptl_absorpt_correction_T_min 0.766
_exptl_absorpt_correction_type multi-scan
_exptl_absorpt_process_details
;
(SADABS; Bruker, 2008)
;
_exptl_crystal_colour yellow
_exptl_crystal_density_diffrn 1.762
_exptl_crystal_density_method 'not measured'
_exptl_crystal_description cuboid
_exptl_crystal_F_000 1180
_exptl_crystal_size_max 0.34
_exptl_crystal_size_mid 0.31
_exptl_crystal_size_min 0.25
_refine_diff_density_max 1.138
_refine_diff_density_min -0.851
_refine_ls_extinction_method none
_refine_ls_goodness_of_fit_ref 1.024
_refine_ls_hydrogen_treatment constr
_refine_ls_matrix_type full
_refine_ls_number_parameters 680
_refine_ls_number_reflns 11209
_refine_ls_number_restraints 116
_refine_ls_restrained_S_all 1.052
_refine_ls_R_factor_all 0.0405
_refine_ls_R_factor_gt 0.0319
_refine_ls_shift/su_max 0.001
_refine_ls_shift/su_mean 0
_refine_ls_structure_factor_coef Fsqd
_refine_ls_weighting_details 'w=1/[\s^2^(Fo^2^)+(0.0273P)^2^+3.2668P] where P=(Fo^2^+2Fc^2^)/3'
_refine_ls_weighting_scheme calc
_refine_ls_wR_factor_gt 0.0718
_refine_ls_wR_factor_ref 0.0767
_reflns_number_gt 9475
_reflns_number_total 11209
_reflns_threshold_expression >2\s(I)
_cod_data_source_file zq2189.cif
_cod_data_source_block I
_cod_database_code 2237096
_cod_database_fobs_code 2237096

loop_
_symmetry_equiv_pos_as_xyz
'x, y, z'
'-x, -y, -z'

loop_
_atom_site_type_symbol
_atom_site_label
_atom_site_fract_x
_atom_site_fract_y
_atom_site_fract_z
_atom_site_U_iso_or_equiv
_atom_site_adp_type
_atom_site_calc_flag
_atom_site_refinement_flags
_atom_site_occupancy
_atom_site_disorder_assembly
_atom_site_disorder_group
C C1 -0.6245(2) 0.0991(2) 0.0983(2) 0.0318(6) Uani d . 1 . .
C C2 -0.1366(2) 0.4058(2) -0.46255(19) 0.0303(6) Uani d . 1 . .
C C3 -0.0591(2) 0.4411(2) 0.18078(19) 0.0284(5) Uani d . 1 . .
C C4 0.3291(2) 0.4352(2) 0.10003(18) 0.0267(4) Uani d U 1 . .
C C5 1.0812(2) 0.0902(2) 0.34731(18) 0.0281(5) Uani d . 1 . .
C C7 0.2146(5) 0.1811(3) 0.7105(2) 0.0708(13) Uani d . 1 . .
H H7A 0.159 0.1363 0.7429 0.085 Uiso calc R 1 . .
H H7B 0.2912 0.1363 0.7032 0.085 Uiso calc R 1 . .
C C6A 0.4634(7) 0.4207(7) 0.7336(6) 0.0304(8) Uani d PU 0.628(15) A 1
F F16A 0.5626(4) 0.4237(5) 0.7608(7) 0.0519(17) Uani d PU 0.628(15) A 1
F F17A 0.3961(7) 0.3874(3) 0.8166(3) 0.0458(12) Uani d PU 0.628(15) A 1
F F18A 0.4156(7) 0.5196(12) 0.6939(14) 0.0361(14) Uani d PU 0.628(15) A 1
C C6B 0.4798(11) 0.4328(12) 0.7194(9) 0.0276(11) Uani d PU 0.372(15) A 2
F F16B 0.5757(5) 0.4637(8) 0.7107(9) 0.0412(19) Uani d PU 0.372(15) A 2
F F17B 0.4512(12) 0.3887(6) 0.8140(5) 0.0447(18) Uani d PU 0.372(15) A 2
F F18B 0.3952(12) 0.514(2) 0.700(2) 0.0319(18) Uani d PU 0.372(15) A 2
C C11 -0.27757(17) 0.13693(16) -0.00228(15) 0.0157(4) Uani d . 1 . .
C C12 -0.30036(19) 0.04677(17) 0.06399(16) 0.0198(4) Uani d . 1 . .
H H12 -0.2387 -0.0058 0.0881 0.024 Uiso calc R 1 . .
C C13 -0.4131(2) 0.03313(19) 0.09514(17) 0.0231(5) Uani d . 1 . .
H H13 -0.4282 -0.0283 0.1407 0.028 Uiso calc R 1 . .
C C14 -0.50253(19) 0.10928(19) 0.05941(17) 0.0226(5) Uani d . 1 . .
C C15 -0.48108(19) 0.19894(18) -0.00889(18) 0.0233(5) Uani d . 1 . .
H H15 -0.5429 0.2506 -0.034 0.028 Uiso calc R 1 . .
C C16 -0.36857(19) 0.21229(17) -0.03999(17) 0.0204(4) Uani d . 1 . .
H H16 -0.3535 0.2729 -0.0871 0.024 Uiso calc R 1 . .
C C21 -0.12624(17) 0.22880(16) -0.16527(15) 0.0149(4) Uani d . 1 . .
C C22 -0.15437(18) 0.18948(16) -0.23388(16) 0.0173(4) Uani d . 1 . .
H H22 -0.1722 0.1235 -0.2143 0.021 Uiso calc R 1 . .
C C23 -0.15639(18) 0.24660(17) -0.33047(16) 0.0187(4) Uani d . 1 . .
H H23 -0.175 0.2197 -0.3772 0.022 Uiso calc R 1 . .
C C24 -0.13104(19) 0.34358(17) -0.35855(16) 0.0198(4) Uani d . 1 . .
C C25 -0.1002(2) 0.38204(18) -0.29173(17) 0.0238(5) Uani d . 1 . .
H H25 -0.0809 0.4475 -0.3118 0.029 Uiso calc R 1 . .
C C26 -0.0975(2) 0.32466(17) -0.19515(17) 0.0207(4) Uani d . 1 . .
H H26 -0.076 0.3509 -0.1493 0.025 Uiso calc R 1 . .
C C31 -0.11086(18) 0.24085(16) 0.02702(15) 0.0153(4) Uani d . 1 . .
C C32 -0.00019(19) 0.24363(18) 0.03740(18) 0.0228(5) Uani d . 1 . .
H H32 0.0639 0.2007 0.0105 0.027 Uiso calc R 1 . .
C C33 0.0168(2) 0.30858(19) 0.08666(18) 0.0251(5) Uani d . 1 . .
H H33 0.0924 0.3107 0.093 0.03 Uiso calc R 1 . .
C C34 -0.0771(2) 0.37070(17) 0.12684(16) 0.0195(4) Uani d . 1 . .
C C35 -0.18652(19) 0.36912(18) 0.11652(17) 0.0207(4) Uani d . 1 . .
H H35 -0.2504 0.4125 0.1432 0.025 Uiso calc R 1 . .
C C36 -0.20374(18) 0.30376(17) 0.06670(17) 0.0197(4) Uani d . 1 . .
H H36 -0.2795 0.3024 0.06 0.024 Uiso calc R 1 . .
C C41 0.49547(18) 0.23512(16) 0.34096(15) 0.0156(4) Uani d . 1 A .
C C42 0.37650(19) 0.25054(18) 0.34546(17) 0.0220(5) Uani d . 1 A .
H H42 0.3328 0.2164 0.4023 0.026 Uiso calc R 1 . .
C C43 0.32186(19) 0.31526(19) 0.26759(17) 0.0229(5) Uani d . 1 . .
H H43 0.2409 0.3265 0.2713 0.027 Uiso calc R 1 B .
C C44 0.38674(19) 0.36354(17) 0.18416(16) 0.0185(4) Uani d . 1 B .
C C45 0.50467(19) 0.34654(17) 0.17821(16) 0.0203(4) Uani d . 1 . .
H H45 0.5484 0.3791 0.1205 0.024 Uiso calc R 1 B .
C C46 0.55962(18) 0.28196(17) 0.25635(16) 0.0194(4) Uani d . 1 A .
H H46 0.6408 0.2699 0.2518 0.023 Uiso calc R 1 . .
C C51 0.71490(17) 0.13601(16) 0.41710(15) 0.0147(4) Uani d . 1 A .
C C52 0.77923(18) 0.04078(17) 0.40947(16) 0.0180(4) Uani d . 1 . .
H H52 0.7416 -0.0139 0.419 0.022 Uiso calc R 1 . .
C C53 0.89861(19) 0.02496(18) 0.38793(16) 0.0201(4) Uani d . 1 . .
H H53 0.9421 -0.0402 0.3827 0.024 Uiso calc R 1 . .
C C54 0.95330(18) 0.10452(18) 0.37429(16) 0.0200(4) Uani d . 1 . .
C C55 0.8901(2) 0.20013(19) 0.38200(17) 0.0234(5) Uani d . 1 . .
H H55 0.9281 0.2545 0.3726 0.028 Uiso calc R 1 . .
C C56 0.77117(19) 0.21581(17) 0.40352(17) 0.0205(4) Uani d . 1 . .
H H56 0.728 0.2809 0.409 0.025 Uiso calc R 1 . .
C C61 0.52760(17) 0.23591(16) 0.53204(15) 0.0153(4) Uani d . 1 A .
C C62 0.57533(18) 0.20004(17) 0.61943(16) 0.0181(4) Uani d . 1 . .
H H62 0.6222 0.1337 0.6348 0.022 Uiso calc R 1 . .
C C63 0.55443(19) 0.26092(18) 0.68380(17) 0.0212(4) Uani d . 1 A .
H H63 0.5861 0.2362 0.7436 0.025 Uiso calc R 1 . .
C C64 0.4868(2) 0.35857(18) 0.66035(18) 0.0225(4) Uani d U 1 . .
C C65 0.4378(2) 0.39403(18) 0.57491(19) 0.0265(5) Uani d . 1 A .
H H65 0.3902 0.4601 0.5602 0.032 Uiso calc R 1 . .
C C66 0.4581(2) 0.33302(18) 0.51059(18) 0.0233(5) Uani d . 1 . .
H H66 0.4245 0.3575 0.4518 0.028 Uiso calc R 1 A .
F F1 -0.69349(13) 0.13989(14) 0.02873(14) 0.0442(4) Uani d . 1 . .
F F2 -0.63601(13) 0.00201(13) 0.13737(12) 0.0388(4) Uani d . 1 . .
F F3 -0.66742(15) 0.14722(18) 0.16893(16) 0.0619(6) Uani d . 1 . .
F F4 -0.1467(2) 0.50458(13) -0.47281(13) 0.0570(6) Uani d . 1 . .
F F5 -0.04432(16) 0.37665(16) -0.52398(12) 0.0494(5) Uani d . 1 . .
F F6 -0.22635(15) 0.39581(12) -0.49792(12) 0.0378(4) Uani d . 1 . .
F F7 -0.15025(15) 0.46546(15) 0.24452(14) 0.0475(5) Uani d . 1 . .
F F8 0.02798(14) 0.39949(14) 0.23403(12) 0.0388(4) Uani d . 1 . .
F F9 -0.0348(2) 0.52766(14) 0.12020(14) 0.0581(6) Uani d . 1 . .
F F13 1.12727(13) 0.13753(13) 0.39375(13) 0.0395(4) Uani d . 1 . .
F F14 1.13493(12) -0.00744(13) 0.36863(13) 0.0370(4) Uani d . 1 . .
F F15 1.11021(14) 0.12869(19) 0.25188(12) 0.0627(7) Uani d . 1 . .
P P1 -0.12923(4) 0.15375(4) -0.03807(4) 0.01399(10) Uani d . 1 . .
P P2 0.55964(4) 0.15397(4) 0.44843(4) 0.01338(10) Uani d . 1 . .
Cl Cl1 0.18015(7) 0.24502(7) 0.59502(6) 0.0509(2) Uani d . 1 . .
Cl Cl2 0.21710(9) 0.25246(9) 0.78749(8) 0.0671(3) Uani d . 1 . .
Cl Cl3 -0.04796(5) 0.00495(4) 0.16053(4) 0.02532(12) Uani d . 1 . .
Cl Cl4 0.46271(5) 0.00177(4) 0.66133(4) 0.02431(12) Uani d . 1 . .
Pd Pd1 0 0 0 0.01447(5) Uani d S 1 . .
Pd Pd2 0.5 0 0.5 0.01233(5) Uani d S 1 . .
F F10A 0.3811(5) 0.4275(4) 0.0137(3) 0.0651(14) Uani d PU 0.5 B 1
F F11A 0.3409(4) 0.5371(3) 0.0914(3) 0.0521(9) Uani d PU 0.5 B 1
F F12A 0.2217(3) 0.4472(4) 0.1057(4) 0.0647(13) Uani d PU 0.5 B 1
F F10B 0.2741(4) 0.3792(3) 0.0638(3) 0.0485(9) Uani d PU 0.5 B 2
F F11B 0.2484(5) 0.5026(4) 0.1261(3) 0.0696(13) Uani d PU 0.5 B 2
F F12B 0.3964(4) 0.4703(4) 0.0266(4) 0.0546(12) Uani d PU 0.5 B 2

loop_
_atom_site_aniso_label
_atom_site_aniso_U_11
_atom_site_aniso_U_22
_atom_site_aniso_U_33
_atom_site_aniso_U_12
_atom_site_aniso_U_13
_atom_site_aniso_U_23
C1 0.0218(12) 0.0436(15) 0.0402(15) -0.0142(11) 0.0053(10) -0.0261(13)
C2 0.0418(15) 0.0267(13) 0.0249(13) -0.0135(11) -0.0113(11) -0.0006(10)
C3 0.0343(13) 0.0273(12) 0.0287(13) -0.0119(10) -0.0062(11) -0.0085(10)
C4 0.0243(9) 0.0319(11) 0.0202(9) -0.0003(8) -0.0044(8) -0.0049(9)
C5 0.0177(11) 0.0429(15) 0.0210(12) -0.0082(10) -0.0016(9) -0.0032(11)
C7 0.130(4) 0.0336(17) 0.0309(17) 0.007(2) -0.004(2) -0.0063(14)
C6A 0.0347(19) 0.0256(18) 0.036(2) 0.0015(17) -0.0091(14) -0.0192(14)
F16A 0.0510(17) 0.049(3) 0.076(4) 0.0070(16) -0.033(2) -0.045(3)
F17A 0.071(3) 0.0403(17) 0.0263(12) -0.002(2) -0.0015(16) -0.0193(11)
F18A 0.045(3) 0.0232(16) 0.044(3) 0.002(3) -0.009(3) -0.0198(12)
C6B 0.030(2) 0.026(3) 0.031(2) -0.0021(17) -0.005(2) -0.0170(18)
F16B 0.035(2) 0.042(4) 0.062(5) -0.0056(19) -0.013(2) -0.035(3)
F17B 0.070(5) 0.038(3) 0.0276(16) -0.004(3) -0.006(3) -0.0173(16)
F18B 0.033(3) 0.027(3) 0.039(4) 0.001(3) -0.003(4) -0.021(2)
C11 0.0152(9) 0.0195(10) 0.0146(10) -0.0041(8) -0.0008(7) -0.0081(8)
C12 0.0218(10) 0.0209(11) 0.0158(10) -0.0040(9) -0.0019(8) -0.0040(8)
C13 0.0274(12) 0.0268(12) 0.0172(11) -0.0129(10) 0.0031(9) -0.0068(9)
C14 0.0190(10) 0.0316(12) 0.0239(11) -0.0094(9) 0.0036(9) -0.0181(10)
C15 0.0162(10) 0.0251(12) 0.0307(13) -0.0012(9) -0.0023(9) -0.0133(10)
C16 0.0192(10) 0.0179(10) 0.0247(11) -0.0037(8) -0.0025(9) -0.0069(9)
C21 0.0126(9) 0.0153(9) 0.0155(10) -0.0004(7) -0.0017(7) -0.0041(8)
C22 0.0168(10) 0.0157(10) 0.0203(10) -0.0041(8) -0.0043(8) -0.0040(8)
C23 0.0192(10) 0.0210(11) 0.0183(10) -0.0055(8) -0.0056(8) -0.0054(9)
C24 0.0209(10) 0.0190(10) 0.0189(11) -0.0051(8) -0.0046(8) -0.0020(9)
C25 0.0333(13) 0.0188(11) 0.0213(11) -0.0119(9) -0.0036(10) -0.0027(9)
C26 0.0257(11) 0.0207(11) 0.0190(11) -0.0082(9) -0.0033(9) -0.0068(9)
C31 0.0170(9) 0.0153(9) 0.0136(9) -0.0030(8) -0.0026(8) -0.0036(8)
C32 0.0158(10) 0.0266(12) 0.0277(12) -0.0016(9) -0.0026(9) -0.0120(10)
C33 0.0179(10) 0.0302(13) 0.0313(13) -0.0071(9) -0.0064(9) -0.0104(10)
C34 0.0257(11) 0.0188(10) 0.0158(10) -0.0093(9) -0.0022(8) -0.0037(8)
C35 0.0196(10) 0.0227(11) 0.0220(11) -0.0039(9) 0.0004(8) -0.0115(9)
C36 0.0147(9) 0.0235(11) 0.0239(11) -0.0025(8) -0.0022(8) -0.0121(9)
C41 0.0182(10) 0.0136(9) 0.0152(10) -0.0037(8) -0.0027(8) -0.0035(8)
C42 0.0188(10) 0.0282(12) 0.0180(11) -0.0096(9) -0.0006(8) -0.0018(9)
C43 0.0166(10) 0.0290(12) 0.0232(11) -0.0067(9) -0.0038(9) -0.0047(10)
C44 0.0220(10) 0.0181(10) 0.0162(10) -0.0030(8) -0.0038(8) -0.0059(8)
C45 0.0187(10) 0.0218(11) 0.0159(10) -0.0029(8) 0.0011(8) -0.0017(9)
C46 0.0158(10) 0.0218(11) 0.0185(10) -0.0038(8) -0.0001(8) -0.0035(9)
C51 0.0145(9) 0.0174(10) 0.0116(9) -0.0057(8) -0.0002(7) -0.0020(8)
C52 0.0186(10) 0.0184(10) 0.0169(10) -0.0055(8) 0.0001(8) -0.0045(8)
C53 0.0184(10) 0.0223(11) 0.0173(10) -0.0014(8) -0.0001(8) -0.0054(9)
C54 0.0148(10) 0.0301(12) 0.0136(10) -0.0064(9) -0.0005(8) -0.0028(9)
C55 0.0217(11) 0.0265(12) 0.0235(11) -0.0123(9) -0.0019(9) -0.0035(9)
C56 0.0206(10) 0.0177(10) 0.0234(11) -0.0055(8) -0.0024(9) -0.0048(9)
C61 0.0151(9) 0.0159(10) 0.0166(10) -0.0058(8) 0.0001(8) -0.0061(8)
C62 0.0165(10) 0.0171(10) 0.0218(11) -0.0023(8) -0.0037(8) -0.0066(8)
C63 0.0206(10) 0.0247(11) 0.0215(11) -0.0025(9) -0.0058(9) -0.0104(9)
C64 0.0215(10) 0.0222(9) 0.0278(10) -0.0024(8) -0.0033(8) -0.0141(8)
C65 0.0288(12) 0.0183(11) 0.0334(13) 0.0040(9) -0.0100(10) -0.0117(10)
C66 0.0260(11) 0.0201(11) 0.0240(12) 0.0001(9) -0.0082(9) -0.0070(9)
F1 0.0203(7) 0.0501(10) 0.0642(12) -0.0100(7) -0.0067(8) -0.0149(9)
F2 0.0314(8) 0.0481(10) 0.0433(9) -0.0260(7) 0.0036(7) -0.0121(8)
F3 0.0365(10) 0.0993(17) 0.0772(14) -0.0365(10) 0.0311(9) -0.0708(13)
F4 0.1168(18) 0.0246(8) 0.0369(10) -0.0290(10) -0.0353(11) 0.0097(7)
F5 0.0493(10) 0.0729(13) 0.0185(8) -0.0178(10) -0.0010(7) 0.0010(8)
F6 0.0475(9) 0.0352(9) 0.0324(8) -0.0108(7) -0.0241(7) 0.0032(7)
F7 0.0410(9) 0.0617(12) 0.0588(12) -0.0089(9) -0.0033(8) -0.0473(10)
F8 0.0395(9) 0.0510(10) 0.0386(9) -0.0146(8) -0.0154(7) -0.0194(8)
F9 0.1088(17) 0.0348(10) 0.0461(11) -0.0419(11) -0.0261(11) -0.0006(8)
F13 0.0216(7) 0.0422(9) 0.0590(11) -0.0112(7) -0.0112(7) -0.0119(8)
F14 0.0181(7) 0.0436(9) 0.0507(10) 0.0020(6) -0.0041(7) -0.0215(8)
F15 0.0218(8) 0.1211(19) 0.0235(8) -0.0156(10) 0.0034(7) 0.0101(10)
P1 0.0127(2) 0.0144(2) 0.0142(2) -0.00056(19) -0.00135(19) -0.0049(2)
P2 0.0141(2) 0.0137(2) 0.0128(2) -0.00480(19) -0.00022(19) -0.00356(19)
Cl1 0.0465(4) 0.0494(5) 0.0441(4) 0.0040(4) -0.0071(3) -0.0042(4)
Cl2 0.0607(6) 0.0907(8) 0.0635(6) -0.0249(5) -0.0045(5) -0.0351(6)
Cl3 0.0308(3) 0.0253(3) 0.0136(2) 0.0078(2) -0.0033(2) -0.0067(2)
Cl4 0.0412(3) 0.0232(3) 0.0120(2) -0.0157(2) 0.0024(2) -0.0062(2)
Pd1 0.01427(10) 0.01495(11) 0.01231(10) 0.00138(8) -0.00132(8) -0.00470(8)
Pd2 0.01413(10) 0.01324(10) 0.01027(10) -0.00574(8) 0.00068(8) -0.00314(8)
F10A 0.082(3) 0.067(3) 0.0178(14) 0.042(2) -0.0129(17) -0.013(2)
F11A 0.077(3) 0.0268(13) 0.054(2) -0.0044(15) -0.040(2) 0.0026(14)
F12A 0.0296(12) 0.088(3) 0.052(2) -0.0220(18) -0.0237(14) 0.039(2)
F10B 0.055(2) 0.050(2) 0.046(2) -0.0195(15) -0.0381(17) 0.0079(15)
F11B 0.081(3) 0.062(3) 0.039(2) 0.051(2) -0.0252(18) -0.0162(19)
F12B 0.0292(16) 0.076(3) 0.037(2) -0.0215(18) -0.0146(12) 0.033(2)

loop_
_atom_type_symbol
_atom_type_description
_atom_type_scat_dispersion_real
_atom_type_scat_dispersion_imag
_atom_type_scat_source
C C 0.0033 0.0016 'International Tables Vol C Tables 4.2.6.8 and 6.1.1.4'
H H 0 0 'International Tables Vol C Tables 4.2.6.8 and 6.1.1.4'
F F 0.0171 0.0103 'International Tables Vol C Tables 4.2.6.8 and 6.1.1.4'
P P 0.1023 0.0942 'International Tables Vol C Tables 4.2.6.8 and 6.1.1.4'
Cl Cl 0.1484 0.1585 'International Tables Vol C Tables 4.2.6.8 and 6.1.1.4'
Pd Pd -0.9988 1.0072 'International Tables Vol C Tables 4.2.6.8 and 6.1.1.4'

loop_
_geom_angle_atom_site_label_1
_geom_angle_atom_site_label_2
_geom_angle_atom_site_label_3
_geom_angle_site_symmetry_1
_geom_angle_site_symmetry_3
_geom_angle
F3 C1 F1 . . 106.6(2)
F3 C1 F2 . . 106.3(2)
F1 C1 F2 . . 107.1(2)
F3 C1 C14 . . 111.1(2)
F1 C1 C14 . . 112.1(2)
F2 C1 C14 . . 113.2(2)
F4 C2 F5 . . 107.4(2)
F4 C2 F6 . . 106.8(2)
F5 C2 F6 . . 104.9(2)
F4 C2 C24 . . 112.9(2)
F5 C2 C24 . . 112.7(2)
F6 C2 C24 . . 111.8(2)
F9 C3 F7 . . 107.6(2)
F9 C3 F8 . . 106.4(2)
F7 C3 F8 . . 105.2(2)
F9 C3 C34 . . 112.1(2)
F7 C3 C34 . . 112.6(2)
F8 C3 C34 . . 112.5(2)
F12B C4 F12A . . 126.7(3)
F12B C4 F11B . . 113.5(4)
F12A C4 F11B . . 49.0(3)
F12A C4 F10A . . 111.8(4)
F11B C4 F10A . . 131.2(4)
F12B C4 F10B . . 102.9(4)
F12A C4 F10B . . 55.6(3)
F11B C4 F10B . . 104.1(4)
F10A C4 F10B . . 70.3(4)
F12B C4 F11A . . 65.7(3)
F12A C4 F11A . . 101.2(4)
F11B C4 F11A . . 56.3(4)
F10A C4 F11A . . 98.1(4)
F10B C4 F11A . . 142.7(3)
F12B C4 C44 . . 114.6(3)
F12A C4 C44 . . 118.4(3)
F11B C4 C44 . . 112.6(3)
F10A C4 C44 . . 115.1(3)
F10B C4 C44 . . 107.9(2)
F11A C4 C44 . . 109.1(2)
F15 C5 F14 . . 106.9(2)
F15 C5 F13 . . 106.4(2)
F14 C5 F13 . . 106.46(19)
F15 C5 C54 . . 111.37(19)
F14 C5 C54 . . 113.3(2)
F13 C5 C54 . . 112.0(2)
Cl2 C7 Cl1 . . 117.7(2)
Cl2 C7 H7A . . 107.9
Cl1 C7 H7A . . 107.9
Cl2 C7 H7B . . 107.9
Cl1 C7 H7B . . 107.9
H7A C7 H7B . . 107.2
F17A C6A F16A . . 105.9(6)
F17A C6A F18A . . 107.6(10)
F16A C6A F18A . . 105.3(8)
F17A C6A C64 . . 115.6(6)
F16A C6A C64 . . 110.6(6)
F18A C6A C64 . . 111.2(12)
F16B C6B F17B . . 107.7(11)
F16B C6B F18B . . 108.8(15)
F17B C6B F18B . . 103.9(16)
F16B C6B C64 . . 114.2(10)
F17B C6B C64 . . 109.0(10)
F18B C6B C64 . . 113(2)
C12 C11 C16 . . 119.3(2)
C12 C11 P1 . . 119.15(16)
C16 C11 P1 . . 121.52(17)
C11 C12 C13 . . 120.4(2)
C11 C12 H12 . . 119.8
C13 C12 H12 . . 119.8
C14 C13 C12 . . 119.7(2)
C14 C13 H13 . . 120.1
C12 C13 H13 . . 120.1
C13 C14 C15 . . 120.6(2)
C13 C14 C1 . . 120.2(2)
C15 C14 C1 . . 119.1(2)
C16 C15 C14 . . 119.6(2)
C16 C15 H15 . . 120.2
C14 C15 H15 . . 120.2
C15 C16 C11 . . 120.3(2)
C15 C16 H16 . . 119.9
C11 C16 H16 . . 119.9
C26 C21 C22 . . 119.5(2)
C26 C21 P1 . . 121.38(17)
C22 C21 P1 . . 119.12(16)
C23 C22 C21 . . 120.2(2)
C23 C22 H22 . . 119.9
C21 C22 H22 . . 119.9
C22 C23 C24 . . 119.7(2)
C22 C23 H23 . . 120.2
C24 C23 H23 . . 120.2
C25 C24 C23 . . 120.5(2)
C25 C24 C2 . . 120.3(2)
C23 C24 C2 . . 119.2(2)
C24 C25 C26 . . 119.8(2)
C24 C25 H25 . . 120.1
C26 C25 H25 . . 120.1
C25 C26 C21 . . 120.3(2)
C25 C26 H26 . . 119.9
C21 C26 H26 . . 119.9
C36 C31 C32 . . 119.3(2)
C36 C31 P1 . . 121.84(16)
C32 C31 P1 . . 118.88(17)
C33 C32 C31 . . 120.4(2)
C33 C32 H32 . . 119.8
C31 C32 H32 . . 119.8
C32 C33 C34 . . 119.8(2)
C32 C33 H33 . . 120.1
C34 C33 H33 . . 120.1
C35 C34 C33 . . 120.3(2)
C35 C34 C3 . . 119.6(2)
C33 C34 C3 . . 120.0(2)
C34 C35 C36 . . 119.9(2)
C34 C35 H35 . . 120.1
C36 C35 H35 . . 120.1
C31 C36 C35 . . 120.3(2)
C31 C36 H36 . . 119.8
C35 C36 H36 . . 119.8
C46 C41 C42 . . 119.59(19)
C46 C41 P2 . . 122.65(16)
C42 C41 P2 . . 117.75(16)
C43 C42 C41 . . 120.5(2)
C43 C42 H42 . . 119.8
C41 C42 H42 . . 119.8
C42 C43 C44 . . 119.3(2)
C42 C43 H43 . . 120.3
C44 C43 H43 . . 120.3
C45 C44 C43 . . 120.4(2)
C45 C44 C4 . . 119.4(2)
C43 C44 C4 . . 120.1(2)
C44 C45 C46 . . 120.3(2)
C44 C45 H45 . . 119.8
C46 C45 H45 . . 119.8
C41 C46 C45 . . 119.8(2)
C41 C46 H46 . . 120.1
C45 C46 H46 . . 120.1
C52 C51 C56 . . 119.31(19)
C52 C51 P2 . . 119.73(16)
C56 C51 P2 . . 120.94(16)
C51 C52 C53 . . 120.5(2)
C51 C52 H52 . . 119.7
C53 C52 H52 . . 119.7
C54 C53 C52 . . 119.7(2)
C54 C53 H53 . . 120.2
C52 C53 H53 . . 120.2
C53 C54 C55 . . 120.4(2)
C53 C54 C5 . . 120.5(2)
C55 C54 C5 . . 119.0(2)
C56 C55 C54 . . 119.8(2)
C56 C55 H55 . . 120.1
C54 C55 H55 . . 120.1
C55 C56 C51 . . 120.2(2)
C55 C56 H56 . . 119.9
C51 C56 H56 . . 119.9
C66 C61 C62 . . 119.4(2)
C66 C61 P2 . . 121.87(17)
C62 C61 P2 . . 118.68(16)
C63 C62 C61 . . 120.2(2)
C63 C62 H62 . . 119.9
C61 C62 H62 . . 119.9
C62 C63 C64 . . 119.6(2)
C62 C63 H63 . . 120.2
C64 C63 H63 . . 120.2
C65 C64 C63 . . 120.5(2)
C65 C64 C6A . . 121.5(4)
C63 C64 C6A . . 117.9(4)
C65 C64 C6B . . 118.2(6)
C63 C64 C6B . . 120.7(6)
C64 C65 C66 . . 119.9(2)
C64 C65 H65 . . 120
C66 C65 H65 . . 120
C65 C66 C61 . . 120.2(2)
C65 C66 H66 . . 119.9
C61 C66 H66 . . 119.9
C31 P1 C21 . . 104.08(10)
C31 P1 C11 . . 106.84(10)
C21 P1 C11 . . 103.49(9)
C31 P1 Pd1 . . 110.60(7)
C21 P1 Pd1 . . 119.18(7)
C11 P1 Pd1 . . 111.70(7)
C41 P2 C51 . . 108.07(9)
C41 P2 C61 . . 103.66(10)
C51 P2 C61 . . 103.09(10)
C41 P2 Pd2 . . 110.58(7)
C51 P2 Pd2 . . 111.57(7)
C61 P2 Pd2 . . 119.04(7)
Cl3 Pd1 Cl3 . 2 180
Cl3 Pd1 P1 . . 87.299(19)
Cl3 Pd1 P1 2 . 92.701(19)
Cl3 Pd1 P1 . 2 92.701(19)
Cl3 Pd1 P1 2 2 87.299(19)
P1 Pd1 P1 . 2 180.00(4)
Cl4 Pd2 Cl4 . 2_656 180
Cl4 Pd2 P2 . 2_656 86.151(19)
Cl4 Pd2 P2 2_656 2_656 93.849(19)
Cl4 Pd2 P2 . . 93.849(19)
Cl4 Pd2 P2 2_656 . 86.151(19)
P2 Pd2 P2 2_656 . 180

loop_
_geom_bond_atom_site_label_1
_geom_bond_atom_site_label_2
_geom_bond_site_symmetry_2
_geom_bond_distance
C1 F3 . 1.336(3)
C1 F1 . 1.340(3)
C1 F2 . 1.341(3)
C1 C14 . 1.501(3)
C2 F4 . 1.325(3)
C2 F5 . 1.340(3)
C2 F6 . 1.346(3)
C2 C24 . 1.501(3)
C3 F9 . 1.330(3)
C3 F7 . 1.333(3)
C3 F8 . 1.343(3)
C3 C34 . 1.504(3)
C4 F12B . 1.255(5)
C4 F12A . 1.262(4)
C4 F11B . 1.263(4)
C4 F10A . 1.301(5)
C4 F10B . 1.408(4)
C4 F11A . 1.437(4)
C4 C44 . 1.498(3)
C5 F15 . 1.331(3)
C5 F14 . 1.334(3)
C5 F13 . 1.343(3)
C5 C54 . 1.501(3)
C7 Cl2 . 1.710(4)
C7 Cl1 . 1.722(4)
C7 H7A . 0.99
C7 H7B . 0.99
C6A F17A . 1.336(7)
C6A F16A . 1.356(8)
C6A F18A . 1.359(15)
C6A C64 . 1.503(10)
C6B F16B . 1.312(13)
C6B F17B . 1.336(12)
C6B F18B . 1.34(2)
C6B C64 . 1.506(17)
C11 C12 . 1.393(3)
C11 C16 . 1.398(3)
C11 P1 . 1.826(2)
C12 C13 . 1.395(3)
C12 H12 . 0.95
C13 C14 . 1.381(3)
C13 H13 . 0.95
C14 C15 . 1.395(3)
C15 C16 . 1.391(3)
C15 H15 . 0.95
C16 H16 . 0.95
C21 C26 . 1.394(3)
C21 C22 . 1.398(3)
C21 P1 . 1.824(2)
C22 C23 . 1.388(3)
C22 H22 . 0.95
C23 C24 . 1.393(3)
C23 H23 . 0.95
C24 C25 . 1.384(3)
C25 C26 . 1.390(3)
C25 H25 . 0.95
C26 H26 . 0.95
C31 C36 . 1.386(3)
C31 C32 . 1.394(3)
C31 P1 . 1.823(2)
C32 C33 . 1.383(3)
C32 H32 . 0.95
C33 C34 . 1.390(3)
C33 H33 . 0.95
C34 C35 . 1.374(3)
C35 C36 . 1.396(3)
C35 H35 . 0.95
C36 H36 . 0.95
C41 C46 . 1.388(3)
C41 C42 . 1.398(3)
C41 P2 . 1.819(2)
C42 C43 . 1.387(3)
C42 H42 . 0.95
C43 C44 . 1.389(3)
C43 H43 . 0.95
C44 C45 . 1.382(3)
C45 C46 . 1.391(3)
C45 H45 . 0.95
C46 H46 . 0.95
C51 C52 . 1.392(3)
C51 C56 . 1.398(3)
C51 P2 . 1.820(2)
C52 C53 . 1.396(3)
C52 H52 . 0.95
C53 C54 . 1.383(3)
C53 H53 . 0.95
C54 C55 . 1.392(3)
C55 C56 . 1.390(3)
C55 H55 . 0.95
C56 H56 . 0.95
C61 C66 . 1.394(3)
C61 C62 . 1.398(3)
C61 P2 . 1.827(2)
C62 C63 . 1.387(3)
C62 H62 . 0.95
C63 C64 . 1.393(3)
C63 H63 . 0.95
C64 C65 . 1.381(3)
C65 C66 . 1.388(3)
C65 H65 . 0.95
C66 H66 . 0.95
P1 Pd1 . 2.3174(5)
P2 Pd2 . 2.3130(6)
Cl3 Pd1 . 2.2897(6)
Cl4 Pd2 . 2.2871(6)
Pd1 Cl3 2 2.2897(6)
Pd1 P1 2 2.3174(5)
Pd2 Cl4 2_656 2.2871(6)
Pd2 P2 2_656 2.3130(6)

loop_
_geom_hbond_atom_site_label_D
_geom_hbond_atom_site_label_H
_geom_hbond_atom_site_label_A
_geom_hbond_site_symmetry_A
_geom_hbond_distance_DH
_geom_hbond_distance_HA
_geom_hbond_distance_DA
_geom_hbond_angle_DHA
C12 H12 Cl3 . 0.95 2.78 3.468(2) 130.0
C7 H7B Cl4 . 0.99 2.54 3.510(4) 165.4
C65 H65 F6 2_565 0.95 2.55 3.457(3) 160.2
C7 H7A Cl3 2_556 0.99 2.57 3.550(5) 169.1
C15 H15 F17A 1_454 0.95 2.52 3.341(6) 144.3
C33 H33 F10B . 0.95 2.53 3.435(4) 158.6

loop_
_geom_torsion_atom_site_label_1
_geom_torsion_atom_site_label_2
_geom_torsion_atom_site_label_3
_geom_torsion_atom_site_label_4
_geom_torsion_site_symmetry_4
_geom_torsion
C16 C11 C12 C13 . -2.2(3)
P1 C11 C12 C13 . 177.89(17)
C11 C12 C13 C14 . 0.5(3)
C12 C13 C14 C15 . 1.2(4)
C12 C13 C14 C1 . -175.1(2)
F3 C1 C14 C13 . 96.0(3)
F1 C1 C14 C13 . -144.9(2)
F2 C1 C14 C13 . -23.5(3)
F3 C1 C14 C15 . -80.4(3)
F1 C1 C14 C15 . 38.8(3)
F2 C1 C14 C15 . 160.1(2)
C13 C14 C15 C16 . -1.0(4)
C1 C14 C15 C16 . 175.3(2)
C14 C15 C16 C11 . -0.7(3)
C12 C11 C16 C15 . 2.4(3)
P1 C11 C16 C15 . -177.77(18)
C26 C21 C22 C23 . -1.6(3)
P1 C21 C22 C23 . 177.88(16)
C21 C22 C23 C24 . -0.5(3)
C22 C23 C24 C25 . 2.1(3)
C22 C23 C24 C2 . -178.4(2)
F4 C2 C24 C25 . -20.5(3)
F5 C2 C24 C25 . 101.3(3)
F6 C2 C24 C25 . -140.9(2)
F4 C2 C24 C23 . 160.0(2)
F5 C2 C24 C23 . -78.2(3)
F6 C2 C24 C23 . 39.6(3)
C23 C24 C25 C26 . -1.8(4)
C2 C24 C25 C26 . 178.7(2)
C24 C25 C26 C21 . -0.3(4)
C22 C21 C26 C25 . 2.0(3)
P1 C21 C26 C25 . -177.48(18)
C36 C31 C32 C33 . -0.1(3)
P1 C31 C32 C33 . -179.78(19)
C31 C32 C33 C34 . 0.6(4)
C32 C33 C34 C35 . -1.1(4)
C32 C33 C34 C3 . 179.8(2)
F9 C3 C34 C35 . -96.9(3)
F7 C3 C34 C35 . 24.6(3)
F8 C3 C34 C35 . 143.3(2)
F9 C3 C34 C33 . 82.3(3)
F7 C3 C34 C33 . -156.2(2)
F8 C3 C34 C33 . -37.5(3)
C33 C34 C35 C36 . 1.0(3)
C3 C34 C35 C36 . -179.9(2)
C32 C31 C36 C35 . 0.0(3)
P1 C31 C36 C35 . 179.66(17)
C34 C35 C36 C31 . -0.4(3)
C46 C41 C42 C43 . -2.5(4)
P2 C41 C42 C43 . 177.08(19)
C41 C42 C43 C44 . 1.0(4)
C42 C43 C44 C45 . 0.7(4)
C42 C43 C44 C4 . -178.8(2)
F12B C4 C44 C45 . 4.0(5)
F12A C4 C44 C45 . 177.8(4)
F11B C4 C44 C45 . -127.8(4)
F10A C4 C44 C45 . 41.8(5)
F10B C4 C44 C45 . 117.9(3)
F11A C4 C44 C45 . -67.3(3)
F12B C4 C44 C43 . -176.5(4)
F12A C4 C44 C43 . -2.6(5)
F11B C4 C44 C43 . 51.7(5)
F10A C4 C44 C43 . -138.7(4)
F10B C4 C44 C43 . -62.5(3)
F11A C4 C44 C43 . 112.3(3)
C43 C44 C45 C46 . -0.9(4)
C4 C44 C45 C46 . 178.6(2)
C42 C41 C46 C45 . 2.2(3)
P2 C41 C46 C45 . -177.30(18)
C44 C45 C46 C41 . -0.6(4)
C56 C51 C52 C53 . -0.4(3)
P2 C51 C52 C53 . -178.39(17)
C51 C52 C53 C54 . 0.1(3)
C52 C53 C54 C55 . 0.1(3)
C52 C53 C54 C5 . -177.7(2)
F15 C5 C54 C53 . 100.5(3)
F14 C5 C54 C53 . -20.0(3)
F13 C5 C54 C53 . -140.5(2)
F15 C5 C54 C55 . -77.2(3)
F14 C5 C54 C55 . 162.2(2)
F13 C5 C54 C55 . 41.8(3)
C53 C54 C55 C56 . 0.0(3)
C5 C54 C55 C56 . 177.7(2)
C54 C55 C56 C51 . -0.2(3)
C52 C51 C56 C55 . 0.4(3)
P2 C51 C56 C55 . 178.40(18)
C66 C61 C62 C63 . -0.5(3)
P2 C61 C62 C63 . 178.88(17)
C61 C62 C63 C64 . -0.8(3)
C62 C63 C64 C65 . 1.9(4)
C62 C63 C64 C6A . 178.2(4)
C62 C63 C64 C6B . -169.1(5)
F17A C6A C64 C65 . 107.7(7)
F16A C6A C64 C65 . -132.0(6)
F18A C6A C64 C65 . -15.3(9)
F17A C6A C64 C63 . -68.5(7)
F16A C6A C64 C63 . 51.8(6)
F18A C6A C64 C63 . 168.4(6)
F17A C6A C64 C6B . -176(5)
F16A C6A C64 C6B . -55(4)
F18A C6A C64 C6B . 61(4)
F16B C6B C64 C65 . -103.6(11)
F17B C6B C64 C65 . 135.9(9)
F18B C6B C64 C65 . 21.1(14)
F16B C6B C64 C63 . 67.5(11)
F17B C6B C64 C63 . -53.0(10)
F18B C6B C64 C63 . -167.7(11)
F16B C6B C64 C6A . 147(5)
F17B C6B C64 C6A . 26(3)
F18B C6B C64 C6A . -89(4)
C63 C64 C65 C66 . -1.5(4)
C6A C64 C65 C66 . -177.7(4)
C6B C64 C65 C66 . 169.6(5)
C64 C65 C66 C61 . 0.2(4)
C62 C61 C66 C65 . 0.9(3)
P2 C61 C66 C65 . -178.52(19)
C36 C31 P1 C21 . 90.20(19)
C32 C31 P1 C21 . -90.12(19)
C36 C31 P1 C11 . -18.9(2)
C32 C31 P1 C11 . 160.78(17)
C36 C31 P1 Pd1 . -140.65(17)
C32 C31 P1 Pd1 . 39.02(19)
C26 C21 P1 C31 . 8.4(2)
C22 C21 P1 C31 . -171.03(16)
C26 C21 P1 C11 . 119.96(18)
C22 C21 P1 C11 . -59.48(18)
C26 C21 P1 Pd1 . -115.33(17)
C22 C21 P1 Pd1 . 65.23(18)
C12 C11 P1 C31 . -104.14(18)
C16 C11 P1 C31 . 76.0(2)
C12 C11 P1 C21 . 146.35(17)
C16 C11 P1 C21 . -33.5(2)
C12 C11 P1 Pd1 . 16.93(19)
C16 C11 P1 Pd1 . -162.93(16)
C46 C41 P2 C51 . -6.8(2)
C42 C41 P2 C51 . 173.62(18)
C46 C41 P2 C61 . 102.1(2)
C42 C41 P2 C61 . -77.44(19)
C46 C41 P2 Pd2 . -129.21(17)
C42 C41 P2 Pd2 . 51.23(19)
C52 C51 P2 C41 . -110.65(18)
C56 C51 P2 C41 . 71.37(19)
C52 C51 P2 C61 . 140.02(17)
C56 C51 P2 C61 . -38.0(2)
C52 C51 P2 Pd2 . 11.13(19)
C56 C51 P2 Pd2 . -166.86(15)
C66 C61 P2 C41 . 5.8(2)
C62 C61 P2 C41 . -173.60(17)
C66 C61 P2 C51 . 118.38(19)
C62 C61 P2 C51 . -61.00(18)
C66 C61 P2 Pd2 . -117.50(18)
C62 C61 P2 Pd2 . 63.12(18)
C31 P1 Pd1 Cl3 . 45.42(7)
C21 P1 Pd1 Cl3 . 165.92(8)
C11 P1 Pd1 Cl3 . -73.43(7)
C31 P1 Pd1 Cl3 2 -134.58(7)
C21 P1 Pd1 Cl3 2 -14.08(8)
C11 P1 Pd1 Cl3 2 106.57(7)
C41 P2 Pd2 Cl4 . -134.36(8)
C51 P2 Pd2 Cl4 . 105.32(7)
C61 P2 Pd2 Cl4 . -14.56(8)
C41 P2 Pd2 Cl4 2_656 45.64(8)
C51 P2 Pd2 Cl4 2_656 -74.68(7)
C61 P2 Pd2 Cl4 2_656 165.44(8)
